data_7716370
loop_
_publ_author_name
'Dutra, Jocely L.'
'Honorato, Jo&#xe3;o'
'Graminha, Ang&#xe9;lica'
'Moraes, Carlos Andr&#xe9; F'
'de Oliveira, Kleber T.'
'Cominetti, Marcia R.'
'Castellano, Eduardo E.'
'Batista, Alzir A.'

_publ_section_title
;
 Pd(II)/diphosphine/curcumin complexes as potential anticancer agents.
;
_journal_issue 47
_journal_name_full 'Dalton transactions (Cambridge, England : 2003)'
_journal_page_first 18902
_journal_page_last 18916
_journal_paper_doi 10.1039/d4dt01045k
_journal_volume 53
_journal_year 2024
_chemical_formula_moiety 'C49 H47 O6 P2 Pd, F6 P, 2.4[H2O], 0.7[H2O]'
_chemical_formula_sum 'C49 H53.2 F6 O9.1 P3 Pd'
_chemical_formula_weight 1101.02
_space_group_crystal_system triclinic
_space_group_IT_number 2
_space_group_name_Hall '-P 1'
_space_group_name_H-M_alt 'P -1'
_atom_sites_solution_hydrogens geom
_audit_creation_date 2024-04-01
_audit_creation_method
;
Olex2 1.5
(compiled 2024.02.16 svn.r378c4104 for OlexSys, GUI svn.r6928)
;
_audit_update_record
;
2024-04-02 deposited with the CCDC.	2024-06-12 downloaded from the CCDC.
;
_cell_angle_alpha 112.064(7)
_cell_angle_beta 96.129(6)
_cell_angle_gamma 101.480(6)
_cell_formula_units_Z 2
_cell_length_a 9.0366(6)
_cell_length_b 16.4302(12)
_cell_length_c 19.0475(13)
_cell_measurement_reflns_used 9840
_cell_measurement_temperature 293(2)
_cell_measurement_theta_max 31.6060
_cell_measurement_theta_min 2.7880
_cell_volume 2516.7(3)
_computing_cell_refinement 'CrysAlisPro 1.171.42.100a (Rigaku OD, 2023)'
_computing_data_collection 'CrysAlisPro 1.171.42.100a (Rigaku OD, 2023)'
_computing_data_reduction 'CrysAlisPro 1.171.42.100a (Rigaku OD, 2023)'
_computing_molecular_graphics 'Olex2 1.5 (Dolomanov et al., 2009)'
_computing_publication_material 'Olex2 1.5 (Dolomanov et al., 2009)'
_computing_structure_refinement 'SHELXL 2018/3 (Sheldrick, 2015)'
_computing_structure_solution 'SHELXT 2014/5 (Sheldrick, 2014)'
_diffrn_ambient_temperature 293(2)
_diffrn_detector 'CCD plate'
_diffrn_measured_fraction_theta_full 0.999
_diffrn_measured_fraction_theta_max 0.999
_diffrn_measurement_details
;
List of Runs (angles in degrees, time in seconds):

  # Type    Start    End  Width  t~exp~   \w     \q     \k     \f   Frames
#--------------------------------------------------------------------------
  1  \w    -69.00 118.00   1.00   90.00    --   27.63  54.00 -90.00  187
  2  \w    -69.00 118.00   1.00   90.00    --   27.63  54.00  30.00  187
  3  \w    -69.00 118.00   1.00   90.00    --   27.63  54.00 150.00  187
  4  \w    -69.00 118.00   1.00   90.00    --   27.63  54.00  90.00  187
  5  \w    -69.00 118.00   1.00   90.00    --   27.63  54.00-150.00  187
  6  \w    -69.00 -11.00   1.00   90.00    --   27.63  54.00-180.00   58
  7  \w    -69.00  92.00   1.00   90.00    --   27.63  54.00   0.00  161
;
_diffrn_measurement_device 'two-circle diffractometer'
_diffrn_measurement_device_type 'XtaLAB Mini (ROW)'
_diffrn_measurement_method '\w scans'
_diffrn_orient_matrix_type 'CrysAlisPro convention (1999,Acta A55,543-557)'
_diffrn_orient_matrix_UB_11 -0.0593713000
_diffrn_orient_matrix_UB_12 -0.0227205000
_diffrn_orient_matrix_UB_13 -0.0335181000
_diffrn_orient_matrix_UB_21 0.0305961000
_diffrn_orient_matrix_UB_22 -0.0384989000
_diffrn_orient_matrix_UB_23 -0.0109593000
_diffrn_orient_matrix_UB_31 -0.0470925000
_diffrn_orient_matrix_UB_32 -0.0180845000
_diffrn_orient_matrix_UB_33 0.0209155000
_diffrn_radiation_monochromator graphite
_diffrn_radiation_probe x-ray
_diffrn_radiation_type 'Mo K\a'
_diffrn_radiation_wavelength 0.71073
_diffrn_reflns_av_R_equivalents 0.1043
_diffrn_reflns_av_unetI/netI 0.0925
_diffrn_reflns_Laue_measured_fraction_full 0.999
_diffrn_reflns_Laue_measured_fraction_max 0.999
_diffrn_reflns_limit_h_max 10
_diffrn_reflns_limit_h_min -10
_diffrn_reflns_limit_k_max 19
_diffrn_reflns_limit_k_min -19
_diffrn_reflns_limit_l_max 23
_diffrn_reflns_limit_l_min -23
_diffrn_reflns_number 47070
_diffrn_reflns_point_group_measured_fraction_full 0.999
_diffrn_reflns_point_group_measured_fraction_max 0.999
_diffrn_reflns_theta_full 25.242
_diffrn_reflns_theta_max 25.515
_diffrn_reflns_theta_min 2.530
_diffrn_source 'fine-focus sealed X-ray tube'
_diffrn_source_type 'Rigaku (Mo) X-ray Source'
_exptl_absorpt_coefficient_mu 0.540
_exptl_absorpt_correction_T_max 0.990
_exptl_absorpt_correction_T_min 0.956
_exptl_absorpt_correction_type analytical
_exptl_absorpt_process_details
;
CrysAlisPro 1.171.42.100a (Rigaku Oxford Diffraction, 2023)
Analytical numeric absorption correction using a multifaceted crystal
model based on expressions derived by R.C. Clark & J.S. Reid.
(Clark, R. C. & Reid, J. S. (1995). Acta Cryst. A51, 887-897)
Empirical absorption correction using spherical harmonics,
implemented in SCALE3 ABSPACK scaling algorithm.
;
_exptl_crystal_colour red
_exptl_crystal_colour_primary red
_exptl_crystal_density_diffrn 1.453
_exptl_crystal_description irregular
_exptl_crystal_F_000 1130
_exptl_crystal_size_max 0.198
_exptl_crystal_size_mid 0.097
_exptl_crystal_size_min 0.041
_refine_diff_density_max 2.011
_refine_diff_density_min -1.399
_refine_diff_density_rms 0.144
_refine_ls_extinction_method none
_refine_ls_goodness_of_fit_ref 0.995
_refine_ls_hydrogen_treatment constr
_refine_ls_matrix_type full
_refine_ls_number_parameters 590
_refine_ls_number_reflns 9360
_refine_ls_number_restraints 151
_refine_ls_restrained_S_all 1.017
_refine_ls_R_factor_all 0.1083
_refine_ls_R_factor_gt 0.0799
_refine_ls_shift/su_max 0.001
_refine_ls_shift/su_mean 0.000
_refine_ls_structure_factor_coef Fsqd
_refine_ls_weighting_details 'w=1/[\s^2^(Fo^2^)+(0.1629P)^2^] where P=(Fo^2^+2Fc^2^)/3'
_refine_ls_weighting_scheme calc
_refine_ls_wR_factor_gt 0.2239
_refine_ls_wR_factor_ref 0.2576
_reflns_Friedel_coverage 0.000
_reflns_number_gt 6349
_reflns_number_total 9360
_reflns_threshold_expression 'I > 2\s(I)'
_cod_data_source_file d4dt01045k2.cif
_cod_data_source_block A4
_cod_depositor_comments 'Adding full bibliography for 7716368--7716371.cif.'
_cod_original_formula_sum 'C49 H53.20 F6 O9.10 P3 Pd'
_cod_database_code 7716370
_shelx_shelxl_version_number 2018/3
_chemical_oxdiff_formula 'Cu1 O4 P3 C44 H55'
_shelx_space_group_comment
;
The symmetry employed for this shelxl refinement is uniquely defined
by the following loop, which should always be used as a source of
symmetry information in preference to the above space-group names.
They are only intended as comments.
;
_shelx_estimated_absorpt_t_max 0.978
_shelx_estimated_absorpt_t_min 0.901
_olex2_refinement_description
;
1. Fixed Uiso
 At 1.2 times of:
  All C(H) groups, All C(H,H) groups
 At 1.5 times of:
  All C(H,H,H) groups, All O(H) groups
2. Restrained distances
 P3-F3 = P3-F4 = P3-F1 = P3-F2 = P3-F6 = P3-F5
 1.65 with sigma of 0.02
 F3-F1 \\sim F4-F2 \\sim F5-F6
 with sigma of 0.05
 P3-F3 \\sim P3-F4 \\sim P3-F1 \\sim P3-F2 \\sim P3-F6 \\sim P3-F5
 with sigma of 0.02
 F3-F4 \\sim F3-F2 \\sim F3-F6 \\sim F3-F5 \\sim F1-F4 \\sim F1-F2 \\sim F1-F6
\\sim F1-F5
 with sigma of 0.04
3. Uiso/Uaniso restraints and constraints
P3 \\sim F3 \\sim F4 \\sim F1 \\sim F2 \\sim F6 \\sim F5: within 2A with sigma
of 0.04 and sigma for terminal atoms of 0.08 within 2A
4. Rigid body (RIGU) restrains
 P3, F3, F4, F1, F2, F6, F5
 with sigma for 1-2 distances of 0.004 and sigma for 1-3 distances of 0.004
5.a Secondary CH2 refined with riding coordinates:
 C012(H01A,H01B), C013(H01C,H01D), C015(H01E,H01F), C01C(H01G,H01H)
5.b Aromatic/amide H refined with riding coordinates:
 C1A(H1A), C3B(H3BA), C4B(H4B), C3A(H3AA), C10B(H10B), C6A(H6A), C4A(H4A),
 C6B(H6B), C211(H211), C9B(H9B), C125(H125), C10A(H10A), C111(H111), C221(H221),
  C115(H115), C212(H212), C225(H225), C224(H224), C121(H121), C9A(H9A),
 C113(H113), C114(H114), C215(H215), C112(H112), C223(H223), C222(H222),
 C214(H214), C213(H213), C124(H124), C122(H122), C123(H123)
5.c Idealised Me refined as rotating group:
 C11A(H11A,H11B,H11C), C11B(H11D,H11E,H11F)
5.d Idealised tetrahedral OH refined as rotating group:
 O3B(H3B), O3A(H3A)
;
_smtbx_masks_void_probe_radius 1.2
_smtbx_masks_void_truncation_radius 1.2
_olex2_submission_special_instructions 'No special instructions were received'
_oxdiff_exptl_absorpt_empirical_details
;
Empirical correction (ABSPACK) includes:
- Absorption correction using spherical harmonics
- Frame scaling
;
_oxdiff_exptl_absorpt_empirical_full_max 1.523
_oxdiff_exptl_absorpt_empirical_full_min 0.723

loop_
_space_group_symop_operation_xyz
'x, y, z'
'-x, -y, -z'

loop_
_atom_site_label
_atom_site_type_symbol
_atom_site_fract_x
_atom_site_fract_y
_atom_site_fract_z
_atom_site_U_iso_or_equiv
_atom_site_adp_type
_atom_site_occupancy
_atom_site_site_symmetry_order
_atom_site_calc_flag
_atom_site_refinement_flags_posn
_atom_site_refinement_flags_adp
_atom_site_refinement_flags_occupancy
_atom_site_disorder_assembly
_atom_site_disorder_group
Pd1 Pd 0.23560(5) 0.45935(3) 0.25831(2) 0.0403(2) Uani 1 1 d . . . . .
P1 P 0.03333(19) 0.34719(11) 0.17794(9) 0.0426(4) Uani 1 1 d . . . . .
P2 P 0.31350(19) 0.49427(11) 0.16237(9) 0.0417(4) Uani 1 1 d . . . . .
O1A O 0.4236(4) 0.5561(3) 0.3372(2) 0.0381(9) Uani 1 1 d . . . . .
O1B O 0.1543(5) 0.4229(3) 0.3416(2) 0.0407(10) Uani 1 1 d . . . . .
O3B O -0.3578(6) 0.2241(4) 0.6075(3) 0.0608(13) Uani 1 1 d . . . . .
H3B H -0.423629 0.177639 0.578615 0.091 Uiso 1 1 calc R U . . .
O2B O -0.4455(6) 0.1531(4) 0.4527(3) 0.0685(15) Uani 1 1 d . . . . .
O2A O 1.1336(6) 0.9291(4) 0.4626(3) 0.0711(15) Uani 1 1 d . . . . .
O3A O 1.1830(6) 0.9871(4) 0.6166(3) 0.0799(17) Uani 1 1 d . . . . .
H3A H 1.240237 0.996897 0.588400 0.120 Uiso 1 1 calc R U . . .
C1A C 0.3513(7) 0.5277(4) 0.4456(4) 0.0458(15) Uani 1 1 d . . . . .
H1A H 0.386015 0.546001 0.498322 0.055 Uiso 1 1 calc R U . . .
C5B C -0.0952(7) 0.3303(4) 0.4823(4) 0.0430(14) Uani 1 1 d . . . . .
C3B C 0.1312(7) 0.4282(4) 0.4618(4) 0.0431(14) Uani 1 1 d . . . . .
H3BA H 0.172467 0.453693 0.514533 0.052 Uiso 1 1 calc R U . . .
C2A C 0.4426(7) 0.5720(4) 0.4093(4) 0.0425(14) Uani 1 1 d . . . . .
C8B C -0.2750(8) 0.2579(5) 0.5650(4) 0.0474(16) Uani 1 1 d . . . . .
C4B C -0.0013(7) 0.3651(4) 0.4366(4) 0.0418(14) Uani 1 1 d . . . . .
H4B H -0.039254 0.339757 0.383600 0.050 Uiso 1 1 calc R U . . .
C3A C 0.5766(7) 0.6462(4) 0.4593(4) 0.0457(15) Uani 1 1 d . . . . .
H3AA H 0.597287 0.656552 0.511242 0.055 Uiso 1 1 calc R U . . .
C120 C 0.0828(8) 0.2402(5) 0.1598(4) 0.0529(17) Uani 1 1 d . . . . .
C7B C -0.3152(8) 0.2229(5) 0.4849(4) 0.0492(16) Uani 1 1 d . . . . .
C110 C -0.1325(8) 0.3452(5) 0.2240(4) 0.0522(17) Uani 1 1 d . . . . .
C5A C 0.7980(8) 0.7767(4) 0.4850(4) 0.0480(15) Uani 1 1 d . . . . .
C2B C 0.2167(7) 0.4604(4) 0.4128(3) 0.0408(14) Uani 1 1 d . . . . .
C10B C -0.0555(8) 0.3648(4) 0.5629(4) 0.0492(16) Uani 1 1 d . . . . .
H10B H 0.031869 0.412566 0.589519 0.059 Uiso 1 1 calc R U . . .
C6A C 0.9005(7) 0.8174(4) 0.4503(4) 0.0484(15) Uani 1 1 d . . . . .
H6A H 0.882012 0.795968 0.396707 0.058 Uiso 1 1 calc R U . . .
C4A C 0.6704(8) 0.6997(4) 0.4362(4) 0.0469(15) Uani 1 1 d . . . . .
H4A H 0.652660 0.686526 0.383636 0.056 Uiso 1 1 calc R U . . .
C6B C -0.2238(8) 0.2602(5) 0.4450(4) 0.0508(16) Uani 1 1 d . . . . .
H6B H -0.250933 0.236914 0.391366 0.061 Uiso 1 1 calc R U . . .
C210 C 0.3761(8) 0.4052(5) 0.0929(3) 0.0468(15) Uani 1 1 d . . . . .
C211 C 0.4227(8) 0.3392(5) 0.1142(4) 0.0562(17) Uani 1 1 d . . . . .
H211 H 0.412125 0.338815 0.162074 0.067 Uiso 1 1 calc R U . . .
C9B C -0.1466(8) 0.3278(4) 0.6031(4) 0.0480(16) Uani 1 1 d . . . . .
H9B H -0.119718 0.350966 0.656671 0.058 Uiso 1 1 calc R U . . .
C7A C 1.0244(8) 0.8863(5) 0.4918(4) 0.0522(16) Uani 1 1 d . . . . .
C220 C 0.4774(8) 0.5928(4) 0.1978(4) 0.0476(15) Uani 1 1 d . . . . .
C125 C 0.0835(11) 0.1816(6) 0.0847(5) 0.074(2) Uani 1 1 d . . . . .
H125 H 0.053497 0.194575 0.042678 0.089 Uiso 1 1 calc R U . . .
C10A C 0.8305(8) 0.8086(5) 0.5650(4) 0.0598(19) Uani 1 1 d . . . . .
H10A H 0.766136 0.781633 0.589578 0.072 Uiso 1 1 calc R U . . .
C111 C -0.1682(9) 0.4250(6) 0.2646(4) 0.0616(19) Uani 1 1 d . . . . .
H111 H -0.103923 0.479534 0.269724 0.074 Uiso 1 1 calc R U . . .
C221 C 0.6241(9) 0.5851(6) 0.1900(5) 0.068(2) Uani 1 1 d . . . . .
H221 H 0.642879 0.528058 0.168803 0.081 Uiso 1 1 calc R U . . .
C115 C -0.2304(8) 0.2652(6) 0.2157(5) 0.063(2) Uani 1 1 d . . . . .
H115 H -0.210905 0.209920 0.187187 0.076 Uiso 1 1 calc R U . . .
C012 C 0.0124(9) 0.5165(5) 0.1258(5) 0.066(2) Uani 1 1 d . . . . .
H01A H 0.023677 0.534622 0.181135 0.080 Uiso 1 1 calc R U . . .
H01B H -0.032899 0.559246 0.112984 0.080 Uiso 1 1 calc R U . . .
C013 C 0.1717(8) 0.5248(5) 0.1063(5) 0.062(2) Uani 1 1 d . . . . .
H01C H 0.213444 0.587132 0.113366 0.074 Uiso 1 1 calc R U . . .
H01D H 0.160702 0.486537 0.051952 0.074 Uiso 1 1 calc R U . . .
C212 C 0.4828(9) 0.2764(5) 0.0652(5) 0.068(2) Uani 1 1 d . . . . .
H212 H 0.512268 0.233133 0.079994 0.082 Uiso 1 1 calc R U . . .
C015 C -0.0376(8) 0.3442(5) 0.0840(4) 0.0553(17) Uani 1 1 d . . . . .
H01E H 0.045103 0.340636 0.055297 0.066 Uiso 1 1 calc R U . . .
H01F H -0.119867 0.289130 0.055936 0.066 Uiso 1 1 calc R U . . .
C225 C 0.4541(9) 0.6781(5) 0.2324(4) 0.0582(18) Uani 1 1 d . . . . .
H225 H 0.356034 0.683749 0.239952 0.070 Uiso 1 1 calc R U . . .
C224 C 0.5717(10) 0.7537(5) 0.2556(4) 0.065(2) Uani 1 1 d . . . . .
H224 H 0.554467 0.810966 0.278974 0.078 Uiso 1 1 calc R U . . .
C121 C 0.1317(10) 0.2195(5) 0.2211(5) 0.067(2) Uani 1 1 d . . . . .
H121 H 0.134376 0.259761 0.271278 0.080 Uiso 1 1 calc R U . . .
C8A C 1.0571(8) 0.9181(5) 0.5731(5) 0.0590(19) Uani 1 1 d . . . . .
C9A C 0.9560(9) 0.8791(6) 0.6080(5) 0.071(2) Uani 1 1 d . . . . .
H9A H 0.973584 0.901244 0.661676 0.086 Uiso 1 1 calc R U . . .
C01C C -0.0971(8) 0.4244(6) 0.0860(4) 0.063(2) Uani 1 1 d . . . . .
H01G H -0.133908 0.414957 0.033113 0.075 Uiso 1 1 calc R U . . .
H01H H -0.185273 0.424373 0.110915 0.075 Uiso 1 1 calc R U . . .
C113 C -0.3915(10) 0.3458(8) 0.2894(5) 0.081(3) Uani 1 1 d . . . . .
H113 H -0.479026 0.345663 0.311029 0.097 Uiso 1 1 calc R U . . .
C114 C -0.3568(10) 0.2670(8) 0.2496(6) 0.084(3) Uani 1 1 d . . . . .
H114 H -0.420381 0.212509 0.245024 0.101 Uiso 1 1 calc R U . . .
C215 C 0.3974(11) 0.4012(6) 0.0206(4) 0.073(2) Uani 1 1 d . . . . .
H215 H 0.370593 0.444491 0.005022 0.088 Uiso 1 1 calc R U . . .
C11A C 1.1105(10) 0.8979(6) 0.3809(5) 0.077(2) Uani 1 1 d . . . . .
H11A H 1.098775 0.833445 0.358171 0.116 Uiso 1 1 calc R U . . .
H11B H 1.197760 0.927996 0.367135 0.116 Uiso 1 1 calc R U . . .
H11C H 1.019263 0.911194 0.362189 0.116 Uiso 1 1 calc R U . . .
C112 C -0.2940(9) 0.4270(7) 0.2973(5) 0.078(2) Uani 1 1 d . . . . .
H112 H -0.314914 0.482187 0.324853 0.093 Uiso 1 1 calc R U . . .
C223 C 0.7186(11) 0.7454(6) 0.2442(5) 0.073(2) Uani 1 1 d . . . . .
H223 H 0.799094 0.796970 0.257450 0.087 Uiso 1 1 calc R U . . .
C222 C 0.7427(11) 0.6622(6) 0.2138(6) 0.084(3) Uani 1 1 d . . . . .
H222 H 0.841915 0.656658 0.208688 0.101 Uiso 1 1 calc R U . . .
C214 C 0.4547(11) 0.3381(7) -0.0274(4) 0.079(3) Uani 1 1 d . . . . .
H214 H 0.463216 0.336954 -0.076005 0.094 Uiso 1 1 calc R U . . .
C213 C 0.5009(11) 0.2754(6) -0.0058(5) 0.079(3) Uani 1 1 d . . . . .
H213 H 0.543987 0.232675 -0.038499 0.095 Uiso 1 1 calc R U . . .
C11B C -0.4927(10) 0.1139(7) 0.3720(5) 0.087(3) Uani 1 1 d . . . . .
H11D H -0.416657 0.085413 0.348937 0.130 Uiso 1 1 calc R U . . .
H11E H -0.504150 0.160254 0.354288 0.130 Uiso 1 1 calc R U . . .
H11F H -0.589469 0.069160 0.357493 0.130 Uiso 1 1 calc R U . . .
C124 C 0.1314(13) 0.1020(6) 0.0746(6) 0.092(3) Uani 1 1 d . . . . .
H124 H 0.132353 0.061560 0.025104 0.111 Uiso 1 1 calc R U . . .
C122 C 0.1750(12) 0.1434(6) 0.2099(6) 0.086(3) Uani 1 1 d . . . . .
H122 H 0.204569 0.130685 0.252192 0.104 Uiso 1 1 calc R U . . .
C123 C 0.1766(13) 0.0833(6) 0.1369(7) 0.097(3) Uani 1 1 d . . . . .
H123 H 0.207964 0.030659 0.129655 0.116 Uiso 1 1 calc R U . . .
P3 P 0.1460(4) 0.8143(2) 0.15113(15) 0.0906(8) Uani 1 1 d D U . . .
F3 F 0.0902(19) 0.8919(8) 0.2008(5) 0.305(8) Uani 1 1 d D U . . .
F4 F 0.1658(14) 0.8521(5) 0.0891(4) 0.190(4) Uani 1 1 d D U . . .
F1 F 0.2127(12) 0.7369(5) 0.1034(5) 0.181(4) Uani 1 1 d D U . . .
F2 F 0.1171(11) 0.7667(6) 0.2078(4) 0.166(3) Uani 1 1 d D U . . .
F6 F 0.3046(11) 0.8618(9) 0.2008(7) 0.255(6) Uani 1 1 d D U . . .
F5 F -0.0128(10) 0.7539(10) 0.1005(6) 0.261(6) Uani 1 1 d D U . . .

loop_
_atom_site_aniso_label
_atom_site_aniso_U_11
_atom_site_aniso_U_22
_atom_site_aniso_U_33
_atom_site_aniso_U_23
_atom_site_aniso_U_13
_atom_site_aniso_U_12
Pd1 0.0420(3) 0.0456(3) 0.0367(3) 0.0215(2) 0.0098(2) 0.0085(2)
P1 0.0452(9) 0.0456(9) 0.0352(8) 0.0180(7) 0.0052(7) 0.0064(7)
P2 0.0449(9) 0.0471(9) 0.0408(9) 0.0261(7) 0.0116(7) 0.0107(7)
O1A 0.035(2) 0.049(2) 0.031(2) 0.0202(19) 0.0051(17) 0.0053(18)
O1B 0.039(2) 0.039(2) 0.039(2) 0.0167(19) 0.0091(19) -0.0033(18)
O3B 0.063(3) 0.068(3) 0.060(3) 0.038(3) 0.027(3) 0.007(3)
O2B 0.055(3) 0.077(4) 0.066(3) 0.031(3) 0.014(3) -0.007(3)
O2A 0.058(3) 0.065(3) 0.079(4) 0.030(3) 0.011(3) -0.008(3)
O3A 0.054(3) 0.076(4) 0.077(4) 0.012(3) 0.010(3) -0.015(3)
C1A 0.041(3) 0.056(4) 0.044(3) 0.028(3) 0.001(3) 0.007(3)
C5B 0.045(4) 0.049(4) 0.043(3) 0.026(3) 0.016(3) 0.014(3)
C3B 0.047(4) 0.050(4) 0.043(3) 0.029(3) 0.014(3) 0.012(3)
C2A 0.040(3) 0.043(3) 0.052(4) 0.025(3) 0.010(3) 0.015(3)
C8B 0.047(4) 0.056(4) 0.056(4) 0.034(3) 0.025(3) 0.019(3)
C4B 0.045(4) 0.049(4) 0.037(3) 0.022(3) 0.012(3) 0.013(3)
C3A 0.043(4) 0.054(4) 0.043(3) 0.025(3) 0.003(3) 0.012(3)
C120 0.057(4) 0.046(4) 0.049(4) 0.018(3) 0.007(3) 0.003(3)
C7B 0.046(4) 0.051(4) 0.055(4) 0.026(3) 0.016(3) 0.007(3)
C110 0.047(4) 0.064(4) 0.041(3) 0.023(3) 0.004(3) 0.005(3)
C5A 0.046(4) 0.044(4) 0.057(4) 0.023(3) 0.011(3) 0.012(3)
C2B 0.044(3) 0.044(3) 0.036(3) 0.018(3) 0.009(3) 0.012(3)
C10B 0.055(4) 0.044(4) 0.046(4) 0.020(3) 0.013(3) 0.006(3)
C6A 0.042(4) 0.050(4) 0.055(4) 0.026(3) 0.006(3) 0.008(3)
C4A 0.054(4) 0.045(4) 0.046(4) 0.024(3) 0.005(3) 0.011(3)
C6B 0.054(4) 0.058(4) 0.046(4) 0.027(3) 0.013(3) 0.010(3)
C210 0.050(4) 0.055(4) 0.034(3) 0.021(3) 0.011(3) 0.005(3)
C211 0.054(4) 0.068(5) 0.055(4) 0.031(4) 0.017(3) 0.019(4)
C9B 0.056(4) 0.052(4) 0.039(3) 0.022(3) 0.015(3) 0.011(3)
C7A 0.039(4) 0.058(4) 0.064(4) 0.030(4) 0.015(3) 0.008(3)
C220 0.053(4) 0.051(4) 0.046(4) 0.027(3) 0.015(3) 0.009(3)
C125 0.101(7) 0.063(5) 0.058(5) 0.022(4) 0.021(5) 0.022(5)
C10A 0.046(4) 0.062(5) 0.065(5) 0.024(4) 0.015(4) 0.001(3)
C111 0.061(5) 0.068(5) 0.047(4) 0.016(4) 0.012(4) 0.013(4)
C221 0.049(4) 0.067(5) 0.089(6) 0.036(5) 0.014(4) 0.010(4)
C115 0.049(4) 0.073(5) 0.075(5) 0.045(4) 0.003(4) 0.006(4)
C012 0.070(5) 0.071(5) 0.073(5) 0.044(4) 0.003(4) 0.028(4)
C013 0.052(4) 0.069(5) 0.077(5) 0.051(4) -0.001(4) 0.007(4)
C212 0.064(5) 0.063(5) 0.075(5) 0.020(4) 0.011(4) 0.027(4)
C015 0.056(4) 0.065(4) 0.042(4) 0.025(3) 0.005(3) 0.006(4)
C225 0.059(4) 0.062(5) 0.054(4) 0.021(4) 0.017(4) 0.017(4)
C224 0.087(6) 0.047(4) 0.058(4) 0.023(4) 0.011(4) 0.010(4)
C121 0.086(6) 0.054(4) 0.064(5) 0.029(4) 0.013(4) 0.016(4)
C8A 0.043(4) 0.050(4) 0.073(5) 0.019(4) 0.011(4) 0.002(3)
C9A 0.066(5) 0.071(5) 0.052(4) 0.006(4) 0.014(4) 0.000(4)
C01C 0.053(4) 0.098(6) 0.057(4) 0.053(4) 0.006(4) 0.025(4)
C113 0.050(5) 0.132(9) 0.079(6) 0.061(6) 0.019(4) 0.022(5)
C114 0.056(5) 0.112(8) 0.095(7) 0.068(6) 0.011(5) -0.002(5)
C215 0.099(7) 0.087(6) 0.054(5) 0.043(5) 0.032(5) 0.032(5)
C11A 0.074(6) 0.089(6) 0.065(5) 0.042(5) 0.006(4) -0.003(5)
C112 0.055(5) 0.114(7) 0.061(5) 0.032(5) 0.016(4) 0.021(5)
C223 0.078(6) 0.062(5) 0.065(5) 0.031(4) -0.004(4) -0.014(4)
C222 0.061(5) 0.077(6) 0.106(7) 0.033(6) 0.019(5) 0.008(5)
C214 0.103(7) 0.094(7) 0.038(4) 0.024(4) 0.029(4) 0.022(6)
C213 0.084(6) 0.071(6) 0.069(6) 0.010(5) 0.034(5) 0.019(5)
C11B 0.068(6) 0.101(7) 0.065(5) 0.029(5) 0.002(4) -0.018(5)
C124 0.122(9) 0.060(5) 0.092(7) 0.016(5) 0.035(6) 0.037(6)
C122 0.114(8) 0.072(6) 0.087(7) 0.045(5) 0.016(6) 0.031(6)
C123 0.114(8) 0.062(6) 0.124(9) 0.039(6) 0.028(7) 0.040(6)
P3 0.119(2) 0.0983(19) 0.0640(14) 0.0326(14) 0.0253(15) 0.0447(17)
F3 0.54(2) 0.332(13) 0.119(7) 0.054(8) 0.079(10) 0.337(15)
F4 0.350(13) 0.120(6) 0.120(5) 0.077(5) 0.036(7) 0.051(7)
F1 0.306(11) 0.169(7) 0.152(7) 0.094(6) 0.127(8) 0.143(8)
F2 0.224(9) 0.184(7) 0.091(4) 0.065(5) 0.053(5) 0.027(6)
F6 0.186(8) 0.266(12) 0.232(11) 0.099(9) -0.045(8) -0.060(8)
F5 0.140(7) 0.430(18) 0.158(8) 0.118(10) -0.017(6) -0.018(9)

loop_
_atom_type_symbol
_atom_type_description
_atom_type_scat_dispersion_real
_atom_type_scat_dispersion_imag
_atom_type_scat_source
C C 0.0033 0.0016 'International Tables Vol C Tables 4.2.6.8 and 6.1.1.4'
H H 0.0000 0.0000 'International Tables Vol C Tables 4.2.6.8 and 6.1.1.4'
F F 0.0171 0.0103 'International Tables Vol C Tables 4.2.6.8 and 6.1.1.4'
O O 0.0106 0.0060 'International Tables Vol C Tables 4.2.6.8 and 6.1.1.4'
P P 0.1023 0.0942 'International Tables Vol C Tables 4.2.6.8 and 6.1.1.4'
Pd Pd -0.9988 1.0072 'International Tables Vol C Tables 4.2.6.8 and 6.1.1.4'

loop_
_exptl_crystal_face_index_h
_exptl_crystal_face_index_k
_exptl_crystal_face_index_l
_exptl_crystal_face_perp_dist
-13 1 5 0.0715
13 -3 -3 0.1070
-1 -18 -5 0.0280
1 -17 24 0.0601
-2 17 -24 0.0184
2 19 1 0.0146
7 6 -23 0.0928
1 18 4 0.0103

loop_
_geom_angle_atom_site_label_1
_geom_angle_atom_site_label_2
_geom_angle_atom_site_label_3
_geom_angle
_geom_angle_site_symmetry_1
_geom_angle_site_symmetry_3
_geom_angle_publ_flag
P1 Pd1 P2 92.92(6) . . ?
O1A Pd1 P1 175.30(11) . . ?
O1A Pd1 P2 90.87(11) . . ?
O1B Pd1 P1 84.09(12) . . ?
O1B Pd1 P2 176.98(11) . . ?
O1B Pd1 O1A 92.14(15) . . ?
C120 P1 Pd1 107.6(2) . . ?
C110 P1 Pd1 110.3(2) . . ?
C110 P1 C120 106.9(3) . . ?
C015 P1 Pd1 119.9(2) . . ?
C015 P1 C120 106.3(3) . . ?
C015 P1 C110 105.1(3) . . ?
C210 P2 Pd1 113.3(2) . . ?
C210 P2 C220 104.8(3) . . ?
C210 P2 C013 106.2(4) . . ?
C220 P2 Pd1 112.3(2) . . ?
C220 P2 C013 103.1(3) . . ?
C013 P2 Pd1 116.0(2) . . ?
C2A O1A Pd1 121.6(4) . . ?
C2B O1B Pd1 124.6(4) . . ?
C8B O3B H3B 109.5 . . ?
C7B O2B C11B 118.2(6) . . ?
C7A O2A C11A 116.7(6) . . ?
C8A O3A H3A 109.5 . . ?
C2A C1A H1A 116.2 . . ?
C2B C1A H1A 116.2 . . ?
C2B C1A C2A 127.7(6) . . ?
C10B C5B C4B 122.3(6) . . ?
C6B C5B C4B 119.0(6) . . ?
C6B C5B C10B 118.7(5) . . ?
C4B C3B H3BA 117.7 . . ?
C4B C3B C2B 124.5(6) . . ?
C2B C3B H3BA 117.7 . . ?
O1A C2A C1A 127.9(6) . . ?
O1A C2A C3A 115.6(5) . . ?
C1A C2A C3A 116.5(6) . . ?
O3B C8B C7B 122.3(6) . . ?
O3B C8B C9B 117.9(6) . . ?
C9B C8B C7B 119.7(5) . . ?
C5B C4B H4B 116.1 . . ?
C3B C4B C5B 127.7(6) . . ?
C3B C4B H4B 116.1 . . ?
C2A C3A H3AA 117.4 . . ?
C4A C3A C2A 125.1(6) . . ?
C4A C3A H3AA 117.4 . . ?
C125 C120 P1 120.3(6) . . ?
C121 C120 P1 120.1(6) . . ?
C121 C120 C125 119.4(7) . . ?
O2B C7B C8B 115.0(5) . . ?
O2B C7B C6B 125.8(6) . . ?
C6B C7B C8B 119.2(6) . . ?
C111 C110 P1 119.8(6) . . ?
C111 C110 C115 118.1(7) . . ?
C115 C110 P1 122.0(6) . . ?
C6A C5A C4A 119.0(6) . . ?
C10A C5A C6A 117.7(6) . . ?
C10A C5A C4A 123.1(6) . . ?
O1B C2B C1A 126.0(5) . . ?
O1B C2B C3B 114.6(5) . . ?
C1A C2B C3B 119.4(6) . . ?
C5B C10B H10B 120.1 . . ?
C9B C10B C5B 119.9(6) . . ?
C9B C10B H10B 120.1 . . ?
C5A C6A H6A 118.9 . . ?
C7A C6A C5A 122.2(7) . . ?
C7A C6A H6A 118.9 . . ?
C3A C4A C5A 126.3(6) . . ?
C3A C4A H4A 116.8 . . ?
C5A C4A H4A 116.8 . . ?
C5B C6B C7B 121.7(6) . . ?
C5B C6B H6B 119.2 . . ?
C7B C6B H6B 119.2 . . ?
C211 C210 P2 119.5(5) . . ?
C215 C210 P2 124.3(6) . . ?
C215 C210 C211 115.9(7) . . ?
C210 C211 H211 119.8 . . ?
C212 C211 C210 120.4(7) . . ?
C212 C211 H211 119.8 . . ?
C8B C9B C10B 120.9(6) . . ?
C8B C9B H9B 119.6 . . ?
C10B C9B H9B 119.6 . . ?
O2A C7A C8A 113.9(6) . . ?
C6A C7A O2A 126.2(7) . . ?
C6A C7A C8A 119.8(6) . . ?
C221 C220 P2 122.0(6) . . ?
C221 C220 C225 118.9(7) . . ?
C225 C220 P2 119.1(5) . . ?
C120 C125 H125 121.1 . . ?
C120 C125 C124 117.7(8) . . ?
C124 C125 H125 121.1 . . ?
C5A C10A H10A 119.6 . . ?
C9A C10A C5A 120.7(7) . . ?
C9A C10A H10A 119.6 . . ?
C110 C111 H111 118.9 . . ?
C112 C111 C110 122.2(8) . . ?
C112 C111 H111 118.9 . . ?
C220 C221 H221 120.2 . . ?
C222 C221 C220 119.7(8) . . ?
C222 C221 H221 120.2 . . ?
C110 C115 H115 120.1 . . ?
C114 C115 C110 119.9(8) . . ?
C114 C115 H115 120.1 . . ?
H01A C012 H01B 107.4 . . ?
C013 C012 H01A 108.3 . . ?
C013 C012 H01B 108.3 . . ?
C01C C012 H01A 108.3 . . ?
C01C C012 H01B 108.3 . . ?
C01C C012 C013 115.8(7) . . ?
P2 C013 H01C 108.1 . . ?
P2 C013 H01D 108.1 . . ?
C012 C013 P2 116.6(5) . . ?
C012 C013 H01C 108.1 . . ?
C012 C013 H01D 108.1 . . ?
H01C C013 H01D 107.3 . . ?
C211 C212 H212 119.4 . . ?
C211 C212 C213 121.3(8) . . ?
C213 C212 H212 119.4 . . ?
P1 C015 H01E 108.5 . . ?
P1 C015 H01F 108.5 . . ?
H01E C015 H01F 107.5 . . ?
C01C C015 P1 115.1(5) . . ?
C01C C015 H01E 108.5 . . ?
C01C C015 H01F 108.5 . . ?
C220 C225 H225 119.5 . . ?
C224 C225 C220 121.0(7) . . ?
C224 C225 H225 119.5 . . ?
C225 C224 H224 120.2 . . ?
C225 C224 C223 119.6(8) . . ?
C223 C224 H224 120.2 . . ?
C120 C121 H121 119.2 . . ?
C122 C121 C120 121.6(8) . . ?
C122 C121 H121 119.2 . . ?
O3A C8A C7A 121.1(6) . . ?
O3A C8A C9A 120.4(7) . . ?
C9A C8A C7A 118.5(7) . . ?
C10A C9A C8A 121.0(7) . . ?
C10A C9A H9A 119.5 . . ?
C8A C9A H9A 119.5 . . ?
C012 C01C C015 117.4(6) . . ?
C012 C01C H01G 107.9 . . ?
C012 C01C H01H 107.9 . . ?
C015 C01C H01G 107.9 . . ?
C015 C01C H01H 107.9 . . ?
H01G C01C H01H 107.2 . . ?
C114 C113 H113 120.6 . . ?
C114 C113 C112 118.7(8) . . ?
C112 C113 H113 120.6 . . ?
C115 C114 H114 119.1 . . ?
C113 C114 C115 121.7(9) . . ?
C113 C114 H114 119.1 . . ?
C210 C215 H215 118.5 . . ?
C214 C215 C210 123.0(8) . . ?
C214 C215 H215 118.5 . . ?
O2A C11A H11A 109.5 . . ?
O2A C11A H11B 109.5 . . ?
O2A C11A H11C 109.5 . . ?
H11A C11A H11B 109.5 . . ?
H11A C11A H11C 109.5 . . ?
H11B C11A H11C 109.5 . . ?
C111 C112 C113 119.3(9) . . ?
C111 C112 H112 120.3 . . ?
C113 C112 H112 120.3 . . ?
C224 C223 H223 120.3 . . ?
C222 C223 C224 119.3(8) . . ?
C222 C223 H223 120.3 . . ?
C221 C222 H222 119.3 . . ?
C223 C222 C221 121.3(9) . . ?
C223 C222 H222 119.3 . . ?
C215 C214 H214 119.8 . . ?
C215 C214 C213 120.5(7) . . ?
C213 C214 H214 119.8 . . ?
C212 C213 H213 120.6 . . ?
C214 C213 C212 118.9(8) . . ?
C214 C213 H213 120.6 . . ?
O2B C11B H11D 109.5 . . ?
O2B C11B H11E 109.5 . . ?
O2B C11B H11F 109.5 . . ?
H11D C11B H11E 109.5 . . ?
H11D C11B H11F 109.5 . . ?
H11E C11B H11F 109.5 . . ?
C125 C124 H124 119.5 . . ?
C123 C124 C125 121.0(9) . . ?
C123 C124 H124 119.5 . . ?
C121 C122 H122 119.5 . . ?
C121 C122 C123 121.0(9) . . ?
C123 C122 H122 119.5 . . ?
C124 C123 C122 119.3(8) . . ?
C124 C123 H123 120.4 . . ?
C122 C123 H123 120.4 . . ?
F3 P3 F4 93.3(6) . . ?
F3 P3 F1 176.6(8) . . ?
F3 P3 F2 90.3(6) . . ?
F3 P3 F6 88.5(7) . . ?
F3 P3 F5 97.0(8) . . ?
F4 P3 F2 174.4(5) . . ?
F4 P3 F5 87.5(6) . . ?
F1 P3 F4 87.5(4) . . ?
F1 P3 F2 89.1(4) . . ?
F1 P3 F5 86.3(6) . . ?
F6 P3 F4 97.2(7) . . ?
F6 P3 F1 88.1(7) . . ?
F6 P3 F2 87.1(6) . . ?
F6 P3 F5 172.5(8) . . ?
F5 P3 F2 87.9(6) . . ?

loop_
_geom_bond_atom_site_label_1
_geom_bond_atom_site_label_2
_geom_bond_distance
_geom_bond_site_symmetry_2
_geom_bond_publ_flag
Pd1 P1 2.2411(17) . ?
Pd1 P2 2.2507(15) . ?
Pd1 O1A 2.063(4) . ?
Pd1 O1B 2.050(4) . ?
P1 C120 1.817(7) . ?
P1 C110 1.817(7) . ?
P1 C015 1.814(7) . ?
P2 C210 1.803(7) . ?
P2 C220 1.811(7) . ?
P2 C013 1.844(7) . ?
O1A C2A 1.282(7) . ?
O1B C2B 1.268(7) . ?
O3B H3B 0.8200 . ?
O3B C8B 1.350(7) . ?
O2B C7B 1.363(8) . ?
O2B C11B 1.403(9) . ?
O2A C7A 1.383(8) . ?
O2A C11A 1.419(9) . ?
O3A H3A 0.8200 . ?
O3A C8A 1.358(9) . ?
C1A H1A 0.9300 . ?
C1A C2A 1.397(8) . ?
C1A C2B 1.369(9) . ?
C5B C4B 1.463(8) . ?
C5B C10B 1.399(9) . ?
C5B C6B 1.362(9) . ?
C3B H3BA 0.9300 . ?
C3B C4B 1.322(9) . ?
C3B C2B 1.453(8) . ?
C2A C3A 1.468(9) . ?
C8B C7B 1.390(9) . ?
C8B C9B 1.362(9) . ?
C4B H4B 0.9300 . ?
C3A H3AA 0.9300 . ?
C3A C4A 1.325(8) . ?
C120 C125 1.394(10) . ?
C120 C121 1.387(10) . ?
C7B C6B 1.386(8) . ?
C110 C111 1.371(10) . ?
C110 C115 1.373(10) . ?
C5A C6A 1.400(9) . ?
C5A C4A 1.449(9) . ?
C5A C10A 1.388(10) . ?
C10B H10B 0.9300 . ?
C10B C9B 1.384(8) . ?
C6A H6A 0.9300 . ?
C6A C7A 1.339(9) . ?
C4A H4A 0.9300 . ?
C6B H6B 0.9300 . ?
C210 C211 1.411(10) . ?
C210 C215 1.389(9) . ?
C211 H211 0.9300 . ?
C211 C212 1.355(10) . ?
C9B H9B 0.9300 . ?
C7A C8A 1.412(10) . ?
C220 C221 1.375(10) . ?
C220 C225 1.377(10) . ?
C125 H125 0.9300 . ?
C125 C124 1.410(13) . ?
C10A H10A 0.9300 . ?
C10A C9A 1.366(10) . ?
C111 H111 0.9300 . ?
C111 C112 1.354(10) . ?
C221 H221 0.9300 . ?
C221 C222 1.372(11) . ?
C115 H115 0.9300 . ?
C115 C114 1.371(12) . ?
C012 H01A 0.9700 . ?
C012 H01B 0.9700 . ?
C012 C013 1.517(10) . ?
C012 C01C 1.492(10) . ?
C013 H01C 0.9700 . ?
C013 H01D 0.9700 . ?
C212 H212 0.9300 . ?
C212 C213 1.374(12) . ?
C015 H01E 0.9700 . ?
C015 H01F 0.9700 . ?
C015 C01C 1.509(11) . ?
C225 H225 0.9300 . ?
C225 C224 1.353(10) . ?
C224 H224 0.9300 . ?
C224 C223 1.393(12) . ?
C121 H121 0.9300 . ?
C121 C122 1.332(12) . ?
C8A C9A 1.380(10) . ?
C9A H9A 0.9300 . ?
C01C H01G 0.9700 . ?
C01C H01H 0.9700 . ?
C113 H113 0.9300 . ?
C113 C114 1.350(13) . ?
C113 C112 1.391(13) . ?
C114 H114 0.9300 . ?
C215 H215 0.9300 . ?
C215 C214 1.335(12) . ?
C11A H11A 0.9600 . ?
C11A H11B 0.9600 . ?
C11A H11C 0.9600 . ?
C112 H112 0.9300 . ?
C223 H223 0.9300 . ?
C223 C222 1.343(12) . ?
C222 H222 0.9300 . ?
C214 H214 0.9300 . ?
C214 C213 1.364(13) . ?
C213 H213 0.9300 . ?
C11B H11D 0.9600 . ?
C11B H11E 0.9600 . ?
C11B H11F 0.9600 . ?
C124 H124 0.9300 . ?
C124 C123 1.373(15) . ?
C122 H122 0.9300 . ?
C122 C123 1.374(13) . ?
C123 H123 0.9300 . ?
P3 F3 1.492(7) . ?
P3 F4 1.539(6) . ?
P3 F1 1.536(7) . ?
P3 F2 1.567(6) . ?
P3 F6 1.506(8) . ?
P3 F5 1.547(8) . ?

loop_
_geom_torsion_atom_site_label_1
_geom_torsion_atom_site_label_2
_geom_torsion_atom_site_label_3
_geom_torsion_atom_site_label_4
_geom_torsion
_geom_torsion_site_symmetry_1
_geom_torsion_site_symmetry_2
_geom_torsion_site_symmetry_3
_geom_torsion_site_symmetry_4
_geom_torsion_publ_flag
Pd1 P1 C120 C125 -120.5(6) . . . . ?
Pd1 P1 C120 C121 54.4(6) . . . . ?
Pd1 P1 C110 C111 44.2(6) . . . . ?
Pd1 P1 C110 C115 -139.9(5) . . . . ?
Pd1 P1 C015 C01C -62.3(6) . . . . ?
Pd1 P2 C210 C211 -21.5(6) . . . . ?
Pd1 P2 C210 C215 165.4(6) . . . . ?
Pd1 P2 C220 C221 104.1(6) . . . . ?
Pd1 P2 C220 C225 -77.1(6) . . . . ?
Pd1 P2 C013 C012 -4.6(7) . . . . ?
Pd1 O1A C2A C1A 3.2(9) . . . . ?
Pd1 O1A C2A C3A -176.6(4) . . . . ?
Pd1 O1B C2B C1A -3.4(9) . . . . ?
Pd1 O1B C2B C3B 175.0(4) . . . . ?
P1 C120 C125 C124 176.4(7) . . . . ?
P1 C120 C121 C122 -177.1(7) . . . . ?
P1 C110 C111 C112 177.3(6) . . . . ?
P1 C110 C115 C114 -178.0(6) . . . . ?
P1 C015 C01C C012 59.1(8) . . . . ?
P2 C210 C211 C212 -174.2(6) . . . . ?
P2 C210 C215 C214 174.9(7) . . . . ?
P2 C220 C221 C222 176.1(7) . . . . ?
P2 C220 C225 C224 -176.0(6) . . . . ?
O1A C2A C3A C4A 4.3(9) . . . . ?
O3B C8B C7B O2B 1.1(10) . . . . ?
O3B C8B C7B C6B -179.2(6) . . . . ?
O3B C8B C9B C10B 179.2(6) . . . . ?
O2B C7B C6B C5B 179.9(7) . . . . ?
O2A C7A C8A O3A 2.2(11) . . . . ?
O2A C7A C8A C9A -179.4(7) . . . . ?
O3A C8A C9A C10A -178.7(8) . . . . ?
C1A C2A C3A C4A -175.5(6) . . . . ?
C5B C10B C9B C8B 0.0(11) . . . . ?
C2A C1A C2B O1B 3.7(11) . . . . ?
C2A C1A C2B C3B -174.7(6) . . . . ?
C2A C3A C4A C5A 176.1(6) . . . . ?
C8B C7B C6B C5B 0.2(11) . . . . ?
C4B C5B C10B C9B -178.4(6) . . . . ?
C4B C5B C6B C7B 178.4(6) . . . . ?
C4B C3B C2B O1B 0.0(9) . . . . ?
C4B C3B C2B C1A 178.5(7) . . . . ?
C120 P1 C110 C111 160.9(6) . . . . ?
C120 P1 C110 C115 -23.2(7) . . . . ?
C120 P1 C015 C01C 175.5(5) . . . . ?
C120 C125 C124 C123 -0.4(15) . . . . ?
C120 C121 C122 C123 1.7(15) . . . . ?
C7B C8B C9B C10B 0.2(10) . . . . ?
C110 P1 C120 C125 121.1(6) . . . . ?
C110 P1 C120 C121 -64.0(7) . . . . ?
C110 P1 C015 C01C 62.4(6) . . . . ?
C110 C111 C112 C113 -0.5(13) . . . . ?
C110 C115 C114 C113 2.1(13) . . . . ?
C5A C6A C7A O2A 178.4(7) . . . . ?
C5A C6A C7A C8A 1.8(11) . . . . ?
C5A C10A C9A C8A -2.7(13) . . . . ?
C2B C1A C2A O1A -3.7(12) . . . . ?
C2B C1A C2A C3A 176.1(6) . . . . ?
C2B C3B C4B C5B -178.9(6) . . . . ?
C10B C5B C4B C3B 2.8(11) . . . . ?
C10B C5B C6B C7B 0.0(10) . . . . ?
C6A C5A C4A C3A 170.1(7) . . . . ?
C6A C5A C10A C9A 1.9(11) . . . . ?
C6A C7A C8A O3A 179.2(7) . . . . ?
C6A C7A C8A C9A -2.4(12) . . . . ?
C4A C5A C6A C7A -177.1(6) . . . . ?
C4A C5A C10A C9A 177.3(7) . . . . ?
C6B C5B C4B C3B -175.5(7) . . . . ?
C6B C5B C10B C9B -0.1(10) . . . . ?
C210 P2 C220 C221 -19.3(7) . . . . ?
C210 P2 C220 C225 159.5(5) . . . . ?
C210 P2 C013 C012 122.4(6) . . . . ?
C210 C211 C212 C213 0.4(12) . . . . ?
C210 C215 C214 C213 -2.4(15) . . . . ?
C211 C210 C215 C214 1.6(12) . . . . ?
C211 C212 C213 C214 -1.2(14) . . . . ?
C9B C8B C7B O2B 180.0(6) . . . . ?
C9B C8B C7B C6B -0.3(11) . . . . ?
C7A C8A C9A C10A 2.8(13) . . . . ?
C220 P2 C210 C211 101.2(6) . . . . ?
C220 P2 C210 C215 -71.8(7) . . . . ?
C220 P2 C013 C012 -127.7(6) . . . . ?
C220 C221 C222 C223 -0.4(15) . . . . ?
C220 C225 C224 C223 0.2(12) . . . . ?
C125 C120 C121 C122 -2.2(13) . . . . ?
C125 C124 C123 C122 0.0(17) . . . . ?
C10A C5A C6A C7A -1.6(11) . . . . ?
C10A C5A C4A C3A -5.2(11) . . . . ?
C111 C110 C115 C114 -2.0(11) . . . . ?
C221 C220 C225 C224 2.8(11) . . . . ?
C115 C110 C111 C112 1.2(11) . . . . ?
C013 P2 C210 C211 -150.0(5) . . . . ?
C013 P2 C210 C215 36.9(7) . . . . ?
C013 P2 C220 C221 -130.3(7) . . . . ?
C013 P2 C220 C225 48.5(6) . . . . ?
C013 C012 C01C C015 45.8(9) . . . . ?
C015 P1 C120 C125 9.2(7) . . . . ?
C015 P1 C120 C121 -175.9(6) . . . . ?
C015 P1 C110 C111 -86.3(6) . . . . ?
C015 P1 C110 C115 89.6(6) . . . . ?
C225 C220 C221 C222 -2.7(12) . . . . ?
C225 C224 C223 C222 -3.3(13) . . . . ?
C224 C223 C222 C221 3.4(14) . . . . ?
C121 C120 C125 C124 1.5(12) . . . . ?
C121 C122 C123 C124 -0.6(17) . . . . ?
C01C C012 C013 P2 -85.2(8) . . . . ?
C114 C113 C112 C111 0.6(13) . . . . ?
C215 C210 C211 C212 -0.6(11) . . . . ?
C215 C214 C213 C212 2.1(15) . . . . ?
C11A O2A C7A C6A 1.1(11) . . . . ?
C11A O2A C7A C8A 177.8(7) . . . . ?
C112 C113 C114 C115 -1.4(14) . . . . ?
C11B O2B C7B C8B -179.5(8) . . . . ?
C11B O2B C7B C6B 0.7(12) . . . . ?

loop_
_exptl_oxdiff_crystal_face_indexfrac_h
_exptl_oxdiff_crystal_face_indexfrac_k
_exptl_oxdiff_crystal_face_indexfrac_l
_exptl_oxdiff_crystal_face_x
_exptl_oxdiff_crystal_face_y
_exptl_oxdiff_crystal_face_z
-12.5908 1.1514 5.3469 0.5422 -0.4882 0.6839
12.6994 -2.8287 -3.0036 -0.5890 0.5304 -0.6097
-1.2182 -18.1258 -4.6768 0.6409 0.7118 0.2873
1.1678 -17.2254 24.0367 -0.4836 0.4355 0.7593
-2.1350 17.3219 -23.6376 0.5255 -0.4731 -0.7071
2.4523 19.0421 0.6041 -0.5985 -0.6647 -0.4472
7.2671 6.3599 -23.4965 0.2116 0.2350 -0.9487
1.4390 18.3268 3.9669 -0.6348 -0.7050 -0.3162

loop_
_smtbx_masks_void_nr
_smtbx_masks_void_average_x
_smtbx_masks_void_average_y
_smtbx_masks_void_average_z
_smtbx_masks_void_volume
_smtbx_masks_void_count_electrons
_smtbx_masks_void_content
1 -0.500 0.000 0.000 317.2 48.3 '4.8 H2O'
2 0.500 0.000 0.500 40.9 13.5 '1.4 H2O'
